data_4070280
loop_
_publ_author_name
'Moreno, Aitor'
'Pregosin, Paul S.'
'Fuentes, Beatriz'
'Veiros, Luis F.'
'Albinati, Alberto'
'Rizzato, Silvia'

_publ_section_title
;
 Ion Pairing and Allyl Dynamics in a Series of
 [Pd(\h3-allyl)(N,N-chelate)](anion) Salts. On the Influence of the
 BPh4&#x2212;Anion
;
_journal_issue 22
_journal_name_full Organometallics
_journal_page_first 6489
_journal_paper_doi 10.1021/om900697e
_journal_volume 28
_journal_year 2009
_chemical_formula_sum 'C40 H35 B N2 Pd'
_chemical_formula_weight 660.91
_chemical_name_common '[Pd(eta3-2-MeC3H4)(phen)][BPh4]'
_space_group_IT_number 2
_symmetry_cell_setting triclinic
_symmetry_space_group_name_Hall '-P 1'
_symmetry_space_group_name_H-M 'P -1'
_atom_sites_solution_hydrogens geom
_atom_sites_solution_primary direct
_atom_sites_solution_secondary difmap
_audit_creation_method SHELXL-97
_cell_angle_alpha 115.1870(10)
_cell_angle_beta 112.8440(10)
_cell_angle_gamma 90.0920(10)
_cell_formula_units_Z 2
_cell_length_a 11.3407(12)
_cell_length_b 12.2866(13)
_cell_length_c 13.5838(15)
_cell_measurement_reflns_used 1930
_cell_measurement_temperature 150(2)
_cell_measurement_theta_max 20.94
_cell_measurement_theta_min 2.44
_cell_volume 1546.5(3)
_computing_cell_refinement 'SAINTPLUS  (Bruker AXS, 1999)'
_computing_data_collection 'SMART      (Bruker AXS, 2001)'
_computing_data_reduction 'SAINTPLUS  (Bruker AXS, 1999)'
_computing_molecular_graphics
;     
 ORTEP for Windows v1.074 (L.J. Farrugia 1997)
 Mercury CSD 2.2 (Build RC5), CCDC, Cambridge
;
_computing_publication_material 'WinGX v1.64.05(L.J. Farrugia, J. Appl. Cryst.,1999,32, 837)'
_computing_structure_refinement 'SHELXL-97 (Acta Cryst.,2008,A64,112)'
_computing_structure_solution 'SHELXS-97 (Sheldrick, 1990)'
_diffrn_ambient_temperature 150(2)
_diffrn_measured_fraction_theta_full 0.989
_diffrn_measured_fraction_theta_max 0.989
_diffrn_measurement_device_type 'Bruker APEX II CCD'
_diffrn_measurement_method 'phi and omega scans'
_diffrn_radiation_monochromator graphite
_diffrn_radiation_source 'fine-focus sealed tube'
_diffrn_radiation_type MoK\a
_diffrn_radiation_wavelength 0.71073
_diffrn_reflns_av_R_equivalents 0.0752
_diffrn_reflns_av_sigmaI/netI 0.1066
_diffrn_reflns_limit_h_max 14
_diffrn_reflns_limit_h_min -14
_diffrn_reflns_limit_k_max 15
_diffrn_reflns_limit_k_min -15
_diffrn_reflns_limit_l_max 17
_diffrn_reflns_limit_l_min -17
_diffrn_reflns_number 18083
_diffrn_reflns_theta_full 27.23
_diffrn_reflns_theta_max 27.23
_diffrn_reflns_theta_min 1.87
_exptl_absorpt_coefficient_mu 0.632
_exptl_absorpt_correction_T_max 1.0000
_exptl_absorpt_correction_T_min 0.8673
_exptl_absorpt_correction_type empirical
_exptl_absorpt_process_details 'Sadabs 2.01 (Bruker AXS, 1999)'
_exptl_crystal_colour light-yellow
_exptl_crystal_density_diffrn 1.419
_exptl_crystal_density_method 'not measured'
_exptl_crystal_description tabular
_exptl_crystal_F_000 680
_exptl_crystal_size_max 0.06
_exptl_crystal_size_mid 0.05
_exptl_crystal_size_min 0.05
_refine_diff_density_max 0.775
_refine_diff_density_min -0.575
_refine_diff_density_rms 0.095
_refine_ls_extinction_method none
_refine_ls_goodness_of_fit_ref 1.003
_refine_ls_hydrogen_treatment mixed
_refine_ls_matrix_type full
_refine_ls_number_parameters 442
_refine_ls_number_reflns 6845
_refine_ls_number_restraints 0
_refine_ls_restrained_S_all 1.003
_refine_ls_R_factor_all 0.1028
_refine_ls_R_factor_gt 0.0546
_refine_ls_shift/su_max 0.007
_refine_ls_shift/su_mean 0.001
_refine_ls_structure_factor_coef Fsqd
_refine_ls_weighting_details 'calc w=1/[\s^2^(Fo^2^)+(0.0322P)^2^+0.0000P] where P=(Fo^2^+2Fc^2^)/3'
_refine_ls_weighting_scheme calc
_refine_ls_wR_factor_gt 0.0860
_refine_ls_wR_factor_ref 0.1001
_reflns_number_gt 4428
_reflns_number_total 6845
_reflns_threshold_expression >2sigma(I)
_cod_data_source_file om900697e_si_002.cif
_cod_data_source_block preg126
_cod_depositor_comments
;
The following automatic conversions were performed:

'_symmetry_cell_setting' value 'Triclinic' changed to 'triclinic'
according to /home/saulius/struct/CIF-dictionaries/cif_core.dic
dictionary named 'cif_core.dic' version 2.4.2 from 2011-04-26.

Automatic conversion script
Id: cif_fix_values 1715 2011-07-08 13:25:40Z adriana 
;
_cod_original_sg_symbol_H-M P-1
_cod_database_code 4070280
_compound_number 3b[BPh4]

loop_
_symmetry_equiv_pos_as_xyz
'x, y, z'
'-x, -y, -z'

loop_
_atom_site_label
_atom_site_type_symbol
_atom_site_fract_x
_atom_site_fract_y
_atom_site_fract_z
_atom_site_U_iso_or_equiv
_atom_site_adp_type
_atom_site_occupancy
_atom_site_symmetry_multiplicity
_atom_site_calc_flag
_atom_site_refinement_flags
Pd Pd 0.81679(3) 0.91806(3) 0.06272(3) 0.03228(11) Uani 1 1 d .
N1 N 0.7623(3) 1.0840(3) 0.1464(3) 0.0310(8) Uani 1 1 d .
N10 N 0.6730(3) 0.9257(3) -0.0877(3) 0.0323(8) Uani 1 1 d .
C7 C 0.4828(4) 0.9659(5) -0.2657(5) 0.0466(13) Uani 1 1 d .
H7 H 0.421(4) 0.988(4) -0.315(4) 0.056 Uiso 1 1 d .
C8 C 0.5357(5) 0.8654(5) -0.2949(4) 0.0442(12) Uani 1 1 d .
H8 H 0.511(4) 0.804(4) -0.371(4) 0.053 Uiso 1 1 d .
C9 C 0.6301(4) 0.8467(4) -0.2038(4) 0.0376(11) Uani 1 1 d .
H9 H 0.668(4) 0.779(4) -0.223(4) 0.045 Uiso 1 1 d .
C6' C 0.5226(4) 1.0514(4) -0.1447(4) 0.0381(11) Uani 1 1 d .
C6 C 0.4701(5) 1.1593(5) -0.1046(5) 0.0454(13) Uani 1 1 d .
H6 H 0.411(4) 1.173(4) -0.161(4) 0.054 Uiso 1 1 d .
C5 C 0.5122(4) 1.2369(5) 0.0131(5) 0.0450(12) Uani 1 1 d .
H5 H 0.471(4) 1.303(4) 0.040(4) 0.054 Uiso 1 1 d .
C4' C 0.6118(4) 1.2155(4) 0.1020(4) 0.0371(11) Uani 1 1 d .
C4 C 0.6623(5) 1.2947(4) 0.2268(5) 0.0418(12) Uani 1 1 d .
H4 H 0.633(4) 1.368(4) 0.259(4) 0.050 Uiso 1 1 d .
C3 C 0.7567(5) 1.2667(4) 0.3057(4) 0.0412(12) Uani 1 1 d .
H3 H 0.794(4) 1.318(4) 0.386(4) 0.049 Uiso 1 1 d .
C2 C 0.8070(5) 1.1612(4) 0.2630(4) 0.0378(11) Uani 1 1 d .
H2 H 0.880(4) 1.146(4) 0.320(4) 0.045 Uiso 1 1 d .
C1' C 0.6655(4) 1.1106(4) 0.0669(4) 0.0297(9) Uani 1 1 d .
C10' C 0.6190(4) 1.0267(4) -0.0583(4) 0.0315(10) Uani 1 1 d .
C1L C 0.9534(5) 0.8877(5) 0.2030(4) 0.0431(13) Uani 1 1 d .
H1LA H 1.014(4) 0.953(4) 0.271(4) 0.052 Uiso 1 1 d .
H1LC H 0.895(4) 0.850(4) 0.215(4) 0.052 Uiso 1 1 d .
C2L C 0.9796(4) 0.8300(4) 0.1027(4) 0.0346(10) Uani 1 1 d .
C3L C 0.8717(5) 0.7486(4) -0.0027(4) 0.0409(12) Uani 1 1 d .
H3LA H 0.882(4) 0.718(4) -0.072(4) 0.049 Uiso 1 1 d .
H3LC H 0.803(4) 0.700(4) 0.004(4) 0.049 Uiso 1 1 d .
C4L C 1.1024(5) 0.8695(5) 0.1008(5) 0.0453(13) Uani 1 1 d .
H4LA H 1.094(4) 0.868(4) 0.034(4) 0.054 Uiso 1 1 d .
H4LC H 1.162(4) 0.809(4) 0.109(4) 0.054 Uiso 1 1 d .
H4LD H 1.134(4) 0.947(4) 0.155(4) 0.054 Uiso 1 1 d .
B1 B 0.2907(4) 0.2838(4) 0.5950(4) 0.0257(10) Uani 1 1 d .
C111 C 0.1967(3) 0.3003(3) 0.4766(3) 0.0244(9) Uani 1 1 d .
C112 C 0.1649(4) 0.2129(4) 0.3584(3) 0.0301(10) Uani 1 1 d .
H112 H 0.1941 0.1396 0.3454 0.036 Uiso 1 1 calc R
C113 C 0.0917(4) 0.2301(4) 0.2593(4) 0.0337(10) Uani 1 1 d .
H113 H 0.0747 0.1695 0.1824 0.040 Uiso 1 1 calc R
C114 C 0.0436(4) 0.3371(4) 0.2743(4) 0.0310(10) Uani 1 1 d .
H114 H -0.0073 0.3484 0.2081 0.037 Uiso 1 1 calc R
C115 C 0.0732(4) 0.4258(4) 0.3896(4) 0.0329(10) Uani 1 1 d .
H115 H 0.0437 0.4990 0.4020 0.039 Uiso 1 1 calc R
C116 C 0.1467(4) 0.4068(4) 0.4871(4) 0.0316(10) Uani 1 1 d .
H116 H 0.1638 0.4679 0.5639 0.038 Uiso 1 1 calc R
C121 C 0.4427(4) 0.3454(3) 0.6412(3) 0.0249(9) Uani 1 1 d .
C122 C 0.4796(4) 0.4305(4) 0.6102(3) 0.0324(10) Uani 1 1 d .
H122 H 0.4145 0.4523 0.5586 0.039 Uiso 1 1 calc R
C123 C 0.6093(4) 0.4841(4) 0.6529(4) 0.0408(11) Uani 1 1 d .
H123 H 0.6294 0.5403 0.6298 0.049 Uiso 1 1 calc R
C124 C 0.7075(4) 0.4536(4) 0.7295(4) 0.0379(11) Uani 1 1 d .
H124 H 0.7943 0.4888 0.7583 0.046 Uiso 1 1 calc R
C125 C 0.6764(4) 0.3707(3) 0.7630(3) 0.0330(10) Uani 1 1 d .
H125 H 0.7422 0.3503 0.8153 0.040 Uiso 1 1 calc R
C126 C 0.5469(4) 0.3174(3) 0.7188(3) 0.0279(9) Uani 1 1 d .
H126 H 0.5283 0.2604 0.7416 0.033 Uiso 1 1 calc R
C131 C 0.2744(3) 0.1358(3) 0.5533(3) 0.0238(9) Uani 1 1 d .
C132 C 0.3413(4) 0.0643(3) 0.4903(3) 0.0264(9) Uani 1 1 d .
H132 H 0.4056 0.1036 0.4834 0.032 Uiso 1 1 calc R
C133 C 0.3164(4) -0.0623(4) 0.4379(3) 0.0312(10) Uani 1 1 d .
H133 H 0.3611 -0.1060 0.3938 0.037 Uiso 1 1 calc R
C134 C 0.2262(4) -0.1248(4) 0.4499(3) 0.0319(10) Uani 1 1 d .
H134 H 0.2101 -0.2100 0.4156 0.038 Uiso 1 1 calc R
C135 C 0.1602(4) -0.0573(4) 0.5144(3) 0.0297(10) Uani 1 1 d .
H135 H 0.0988 -0.0971 0.5240 0.036 Uiso 1 1 calc R
C136 C 0.1854(3) 0.0698(3) 0.5649(3) 0.0252(9) Uani 1 1 d .
H136 H 0.1403 0.1131 0.6087 0.030 Uiso 1 1 calc R
C141 C 0.2448(4) 0.3530(3) 0.7042(3) 0.0251(9) Uani 1 1 d .
C142 C 0.3309(4) 0.4227(3) 0.8254(3) 0.0312(10) Uani 1 1 d .
H142 H 0.4201 0.4322 0.8465 0.037 Uiso 1 1 calc R
C143 C 0.2900(4) 0.4785(4) 0.9160(4) 0.0380(11) Uani 1 1 d .
H143 H 0.3515 0.5245 0.9954 0.046 Uiso 1 1 calc R
C144 C 0.1592(4) 0.4659(4) 0.8890(4) 0.0362(11) Uani 1 1 d .
H144 H 0.1311 0.5033 0.9492 0.043 Uiso 1 1 calc R
C145 C 0.0711(4) 0.3971(3) 0.7713(4) 0.0296(9) Uani 1 1 d .
H145 H -0.0177 0.3866 0.7516 0.036 Uiso 1 1 calc R
C146 C 0.1126(4) 0.3431(3) 0.6815(3) 0.0263(9) Uani 1 1 d .
H146 H 0.0500 0.2981 0.6024 0.032 Uiso 1 1 calc R

loop_
_atom_site_aniso_label
_atom_site_aniso_U_11
_atom_site_aniso_U_22
_atom_site_aniso_U_33
_atom_site_aniso_U_23
_atom_site_aniso_U_13
_atom_site_aniso_U_12
Pd 0.0374(2) 0.0330(2) 0.02576(19) 0.01463(15) 0.01174(15) 0.00567(14)
N1 0.031(2) 0.031(2) 0.030(2) 0.0141(17) 0.0117(17) 0.0052(16)
N10 0.029(2) 0.038(2) 0.027(2) 0.0144(17) 0.0099(17) -0.0004(17)
C7 0.026(3) 0.070(4) 0.046(3) 0.038(3) 0.004(2) -0.002(3)
C8 0.040(3) 0.055(3) 0.028(3) 0.015(2) 0.010(2) -0.005(3)
C9 0.034(3) 0.047(3) 0.031(3) 0.018(2) 0.014(2) 0.000(2)
C6' 0.024(2) 0.055(3) 0.046(3) 0.035(3) 0.012(2) 0.002(2)
C6 0.035(3) 0.056(3) 0.059(4) 0.041(3) 0.017(3) 0.011(3)
C5 0.034(3) 0.052(3) 0.066(4) 0.036(3) 0.027(3) 0.015(2)
C4' 0.033(3) 0.033(3) 0.050(3) 0.023(2) 0.019(2) 0.004(2)
C4 0.041(3) 0.032(3) 0.058(3) 0.021(3) 0.026(3) 0.008(2)
C3 0.049(3) 0.036(3) 0.038(3) 0.013(2) 0.022(3) 0.007(2)
C2 0.046(3) 0.038(3) 0.033(3) 0.017(2) 0.019(2) 0.006(2)
C1' 0.024(2) 0.036(3) 0.031(2) 0.019(2) 0.010(2) 0.0001(19)
C10' 0.028(2) 0.033(2) 0.037(3) 0.019(2) 0.014(2) 0.0016(19)
C1L 0.055(4) 0.047(3) 0.032(3) 0.024(2) 0.018(3) 0.017(3)
C2L 0.048(3) 0.027(2) 0.030(2) 0.017(2) 0.013(2) 0.010(2)
C3L 0.054(3) 0.033(3) 0.039(3) 0.016(2) 0.023(3) 0.006(2)
C4L 0.054(3) 0.042(3) 0.043(3) 0.019(3) 0.024(3) 0.021(3)
B1 0.023(3) 0.025(3) 0.029(3) 0.012(2) 0.011(2) 0.005(2)
C111 0.017(2) 0.024(2) 0.029(2) 0.0114(18) 0.0081(18) 0.0031(16)
C112 0.029(2) 0.028(2) 0.029(2) 0.012(2) 0.010(2) 0.0114(18)
C113 0.036(3) 0.036(3) 0.027(2) 0.013(2) 0.012(2) 0.009(2)
C114 0.026(2) 0.039(3) 0.030(2) 0.023(2) 0.0079(19) 0.0083(19)
C115 0.036(3) 0.032(2) 0.038(3) 0.020(2) 0.019(2) 0.016(2)
C116 0.038(3) 0.027(2) 0.028(2) 0.011(2) 0.014(2) 0.0126(19)
C121 0.026(2) 0.023(2) 0.022(2) 0.0060(17) 0.0120(18) 0.0042(17)
C122 0.032(3) 0.032(2) 0.031(2) 0.013(2) 0.013(2) 0.005(2)
C123 0.041(3) 0.036(3) 0.050(3) 0.019(2) 0.025(2) 0.002(2)
C124 0.030(3) 0.028(2) 0.043(3) 0.004(2) 0.017(2) -0.001(2)
C125 0.027(2) 0.026(2) 0.027(2) 0.0000(19) 0.0070(19) 0.0052(19)
C126 0.028(2) 0.027(2) 0.027(2) 0.0090(19) 0.0141(19) 0.0051(18)
C131 0.020(2) 0.028(2) 0.017(2) 0.0098(17) 0.0027(17) 0.0051(17)
C132 0.020(2) 0.030(2) 0.027(2) 0.0124(19) 0.0087(18) 0.0044(17)
C133 0.027(2) 0.032(2) 0.021(2) 0.0060(19) 0.0040(18) 0.0128(19)
C134 0.027(2) 0.019(2) 0.034(2) 0.0094(19) 0.001(2) 0.0044(18)
C135 0.023(2) 0.030(2) 0.029(2) 0.016(2) 0.0023(19) 0.0047(18)
C136 0.021(2) 0.031(2) 0.023(2) 0.0138(19) 0.0063(18) 0.0072(18)
C141 0.027(2) 0.023(2) 0.025(2) 0.0112(18) 0.0101(18) 0.0068(17)
C142 0.024(2) 0.034(2) 0.029(2) 0.010(2) 0.0095(19) 0.0050(19)
C143 0.036(3) 0.040(3) 0.025(2) 0.008(2) 0.008(2) 0.004(2)
C144 0.045(3) 0.037(3) 0.031(3) 0.013(2) 0.023(2) 0.012(2)
C145 0.024(2) 0.028(2) 0.040(3) 0.015(2) 0.016(2) 0.0094(18)
C146 0.023(2) 0.024(2) 0.030(2) 0.0120(18) 0.0105(19) 0.0085(17)

loop_
_atom_type_symbol
_atom_type_description
_atom_type_scat_dispersion_real
_atom_type_scat_dispersion_imag
_atom_type_scat_source
C C 0.0033 0.0016 'International Tables Vol C Tables 4.2.6.8 and 6.1.1.4'
H H 0.0000 0.0000 'International Tables Vol C Tables 4.2.6.8 and 6.1.1.4'
B B 0.0013 0.0007 'International Tables Vol C Tables 4.2.6.8 and 6.1.1.4'
N N 0.0061 0.0033 'International Tables Vol C Tables 4.2.6.8 and 6.1.1.4'
Pd Pd -0.9988 1.0072 'International Tables Vol C Tables 4.2.6.8 and 6.1.1.4'

loop_
_geom_angle_atom_site_label_1
_geom_angle_atom_site_label_2
_geom_angle_atom_site_label_3
_geom_angle
C3L Pd N1 172.66(16)
C3L Pd N10 106.42(16)
N1 Pd N10 79.07(13)
C3L Pd C1L 67.79(19)
N1 Pd C1L 106.40(16)
N10 Pd C1L 173.24(17)
C3L Pd C2L 38.64(16)
N1 Pd C2L 138.40(15)
N10 Pd C2L 138.52(15)
C1L Pd C2L 38.12(16)
C2 N1 C1' 118.1(4)
C2 N1 Pd 128.8(3)
C1' N1 Pd 113.1(3)
C9 N10 C10' 117.7(4)
C9 N10 Pd 129.0(3)
C10' N10 Pd 113.3(3)
C8 C7 C6' 120.3(4)
C8 C7 H7 128(3)
C6' C7 H7 112(3)
C7 C8 C9 119.6(4)
C7 C8 H8 125(3)
C9 C8 H8 115(3)
N10 C9 C8 122.7(4)
N10 C9 H9 117(3)
C8 C9 H9 120(3)
C7 C6' C10' 116.7(4)
C7 C6' C6 124.4(4)
C10' C6' C6 118.8(4)
C5 C6 C6' 121.2(4)
C5 C6 H6 122(3)
C6' C6 H6 116(3)
C6 C5 C4' 121.1(5)
C6 C5 H5 121(3)
C4' C5 H5 118(3)
C1' C4' C4 116.4(4)
C1' C4' C5 119.7(4)
C4 C4' C5 123.9(4)
C3 C4 C4' 120.0(4)
C3 C4 H4 117(3)
C4' C4 H4 123(3)
C4 C3 C2 120.0(4)
C4 C3 H3 121(3)
C2 C3 H3 118(3)
N1 C2 C3 122.1(4)
N1 C2 H2 118(2)
C3 C2 H2 119(2)
N1 C1' C4' 123.4(4)
N1 C1' C10' 117.3(4)
C4' C1' C10' 119.3(4)
N10 C10' C6' 123.0(4)
N10 C10' C1' 117.1(4)
C6' C10' C1' 119.9(4)
C2L C1L Pd 72.0(3)
C2L C1L H1LA 119(3)
Pd C1L H1LA 120(3)
C2L C1L H1LC 122(3)
Pd C1L H1LC 98(3)
H1LA C1L H1LC 115(4)
C1L C2L C3L 114.2(4)
C1L C2L C4L 122.7(4)
C3L C2L C4L 121.9(4)
C1L C2L Pd 69.9(3)
C3L C2L Pd 68.6(3)
C4L C2L Pd 120.8(3)
C2L C3L Pd 72.8(2)
C2L C3L H3LA 117(3)
Pd C3L H3LA 121(3)
C2L C3L H3LC 119(2)
Pd C3L H3LC 96(2)
H3LA C3L H3LC 120(4)
C2L C4L H4LA 116(3)
C2L C4L H4LC 109(2)
H4LA C4L H4LC 102(4)
C2L C4L H4LD 108(3)
H4LA C4L H4LD 105(4)
H4LC C4L H4LD 117(4)
C121 B1 C131 110.7(3)
C121 B1 C111 109.3(3)
C131 B1 C111 107.4(3)
C121 B1 C141 109.3(3)
C131 B1 C141 110.4(3)
C111 B1 C141 109.7(3)
C112 C111 C116 114.3(3)
C112 C111 B1 123.4(3)
C116 C111 B1 122.2(3)
C113 C112 C111 123.2(4)
C113 C112 H112 118.4
C111 C112 H112 118.4
C114 C113 C112 120.4(4)
C114 C113 H113 119.8
C112 C113 H113 119.8
C115 C114 C113 118.2(4)
C115 C114 H114 120.9
C113 C114 H114 120.9
C114 C115 C116 120.3(4)
C114 C115 H115 119.8
C116 C115 H115 119.8
C115 C116 C111 123.5(4)
C115 C116 H116 118.2
C111 C116 H116 118.2
C122 C121 C126 114.7(4)
C122 C121 B1 124.0(3)
C126 C121 B1 121.3(3)
C123 C122 C121 123.1(4)
C123 C122 H122 118.5
C121 C122 H122 118.5
C124 C123 C122 119.7(4)
C124 C123 H123 120.2
C122 C123 H123 120.2
C125 C124 C123 119.5(4)
C125 C124 H124 120.2
C123 C124 H124 120.2
C124 C125 C126 120.0(4)
C124 C125 H125 120.0
C126 C125 H125 120.0
C125 C126 C121 123.0(4)
C125 C126 H126 118.5
C121 C126 H126 118.5
C136 C131 C132 114.6(3)
C136 C131 B1 124.2(3)
C132 C131 B1 120.8(3)
C133 C132 C131 123.0(4)
C133 C132 H132 118.5
C131 C132 H132 118.5
C134 C133 C132 120.7(4)
C134 C133 H133 119.6
C132 C133 H133 119.6
C133 C134 C135 118.2(4)
C133 C134 H134 120.9
C135 C134 H134 120.9
C134 C135 C136 120.1(4)
C134 C135 H135 120.0
C136 C135 H135 120.0
C131 C136 C135 123.4(4)
C131 C136 H136 118.3
C135 C136 H136 118.3
C142 C141 C146 114.1(3)
C142 C141 B1 124.3(3)
C146 C141 B1 121.6(3)
C143 C142 C141 123.3(4)
C143 C142 H142 118.4
C141 C142 H142 118.4
C144 C143 C142 120.3(4)
C144 C143 H143 119.9
C142 C143 H143 119.9
C145 C144 C143 118.5(4)
C145 C144 H144 120.8
C143 C144 H144 120.8
C144 C145 C146 120.8(4)
C144 C145 H145 119.6
C146 C145 H145 119.6
C145 C146 C141 123.0(4)
C145 C146 H146 118.5
C141 C146 H146 118.5

loop_
_geom_bond_atom_site_label_1
_geom_bond_atom_site_label_2
_geom_bond_distance
Pd C3L 2.091(5)
Pd N1 2.099(3)
Pd N10 2.102(3)
Pd C1L 2.118(5)
Pd C2L 2.146(4)
N1 C2 1.327(5)
N1 C1' 1.364(5)
N10 C9 1.329(5)
N10 C10' 1.359(5)
C7 C8 1.345(7)
C7 C6' 1.402(6)
C7 H7 0.90(4)
C8 C9 1.395(6)
C8 H8 0.91(4)
C9 H9 0.92(4)
C6' C10' 1.405(5)
C6' C6 1.431(6)
C6 C5 1.342(6)
C6 H6 0.88(4)
C5 C4' 1.419(6)
C5 H5 0.95(4)
C4' C1' 1.402(5)
C4' C4 1.410(6)
C4 C3 1.356(6)
C4 H4 0.94(4)
C3 C2 1.400(6)
C3 H3 0.91(4)
C2 H2 0.97(4)
C1' C10' 1.429(5)
C1L C2L 1.393(6)
C1L H1LA 0.92(4)
C1L H1LC 0.91(4)
C2L C3L 1.403(6)
C2L C4L 1.486(7)
C3L H3LA 0.90(4)
C3L H3LC 1.04(4)
C4L H4LA 0.87(4)
C4L H4LC 1.02(4)
C4L H4LD 0.88(4)
B1 C121 1.640(6)
B1 C131 1.643(6)
B1 C111 1.647(6)
B1 C141 1.649(6)
C111 C112 1.394(5)
C111 C116 1.400(5)
C112 C113 1.385(5)
C112 H112 0.9300
C113 C114 1.389(5)
C113 H113 0.9300
C114 C115 1.375(5)
C114 H114 0.9300
C115 C116 1.383(5)
C115 H115 0.9300
C116 H116 0.9300
C121 C122 1.398(5)
C121 C126 1.404(5)
C122 C123 1.394(5)
C122 H122 0.9300
C123 C124 1.378(6)
C123 H123 0.9300
C124 C125 1.374(6)
C124 H124 0.9300
C125 C126 1.387(5)
C125 H125 0.9300
C126 H126 0.9300
C131 C136 1.390(5)
C131 C132 1.396(5)
C132 C133 1.381(5)
C132 H132 0.9300
C133 C134 1.378(5)
C133 H133 0.9300
C134 C135 1.381(5)
C134 H134 0.9300
C135 C136 1.388(5)
C135 H135 0.9300
C136 H136 0.9300
C141 C142 1.395(5)
C141 C146 1.403(5)
C142 C143 1.388(5)
C142 H142 0.9300
C143 C144 1.374(5)
C143 H143 0.9300
C144 C145 1.369(5)
C144 H144 0.9300
C145 C146 1.380(5)
C145 H145 0.9300
C146 H146 0.9300

loop_
_geom_torsion_atom_site_label_1
_geom_torsion_atom_site_label_2
_geom_torsion_atom_site_label_3
_geom_torsion_atom_site_label_4
_geom_torsion
C3L Pd N1 C2 40.5(15)
N10 Pd N1 C2 179.5(4)
C1L Pd N1 C2 3.6(4)
C2L Pd N1 C2 -21.8(5)
C3L Pd N1 C1' -137.8(13)
N10 Pd N1 C1' 1.2(3)
C1L Pd N1 C1' -174.7(3)
C2L Pd N1 C1' 159.9(3)
C3L Pd N10 C9 -5.5(4)
N1 Pd N10 C9 179.5(4)
C1L Pd N10 C9 -36.0(16)
C2L Pd N10 C9 20.8(4)
C3L Pd N10 C10' 174.6(3)
N1 Pd N10 C10' -0.4(3)
C1L Pd N10 C10' 144.1(14)
C2L Pd N10 C10' -159.1(3)
C6' C7 C8 C9 0.2(7)
C10' N10 C9 C8 1.6(6)
Pd N10 C9 C8 -178.2(3)
C7 C8 C9 N10 -1.3(7)
C8 C7 C6' C10' 0.5(6)
C8 C7 C6' C6 -178.5(4)
C7 C6' C6 C5 179.5(4)
C10' C6' C6 C5 0.6(6)
C6' C6 C5 C4' 1.0(7)
C6 C5 C4' C1' -1.4(7)
C6 C5 C4' C4 178.6(4)
C1' C4' C4 C3 -0.6(6)
C5 C4' C4 C3 179.4(4)
C4' C4 C3 C2 1.9(7)
C1' N1 C2 C3 0.9(6)
Pd N1 C2 C3 -177.3(3)
C4 C3 C2 N1 -2.2(7)
C2 N1 C1' C4' 0.5(6)
Pd N1 C1' C4' 179.0(3)
C2 N1 C1' C10' 179.6(3)
Pd N1 C1' C10' -1.9(4)
C4 C4' C1' N1 -0.7(6)
C5 C4' C1' N1 179.3(4)
C4 C4' C1' C10' -179.8(4)
C5 C4' C1' C10' 0.2(6)
C9 N10 C10' C6' -0.9(6)
Pd N10 C10' C6' 179.0(3)
C9 N10 C10' C1' 179.7(4)
Pd N10 C10' C1' -0.5(4)
C7 C6' C10' N10 -0.1(6)
C6 C6' C10' N10 178.9(4)
C7 C6' C10' C1' 179.3(4)
C6 C6' C10' C1' -1.7(6)
N1 C1' C10' N10 1.6(5)
C4' C1' C10' N10 -179.3(3)
N1 C1' C10' C6' -177.9(3)
C4' C1' C10' C6' 1.3(6)
C3L Pd C1L C2L 32.2(3)
N1 Pd C1L C2L -152.6(3)
N10 Pd C1L C2L 63.9(15)
Pd C1L C2L C3L -53.7(3)
Pd C1L C2L C4L 114.4(4)
C3L Pd C2L C1L -127.8(4)
N1 Pd C2L C1L 41.7(4)
N10 Pd C2L C1L -170.8(3)
N1 Pd C2L C3L 169.6(3)
N10 Pd C2L C3L -43.0(4)
C1L Pd C2L C3L 127.8(4)
C3L Pd C2L C4L 115.3(5)
N1 Pd C2L C4L -75.1(4)
N10 Pd C2L C4L 72.3(4)
C1L Pd C2L C4L -116.9(5)
C1L C2L C3L Pd 54.4(3)
C4L C2L C3L Pd -113.8(4)
N1 Pd C3L C2L -70.3(14)
N10 Pd C3L C2L 151.9(2)
C1L Pd C3L C2L -31.8(3)
C121 B1 C111 C112 91.9(4)
C131 B1 C111 C112 -28.3(5)
C141 B1 C111 C112 -148.3(4)
C121 B1 C111 C116 -85.3(4)
C131 B1 C111 C116 154.5(3)
C141 B1 C111 C116 34.5(5)
C116 C111 C112 C113 1.0(6)
B1 C111 C112 C113 -176.4(4)
C111 C112 C113 C114 -1.4(6)
C112 C113 C114 C115 1.5(6)
C113 C114 C115 C116 -1.4(6)
C114 C115 C116 C111 1.1(6)
C112 C111 C116 C115 -0.9(6)
B1 C111 C116 C115 176.5(4)
C131 B1 C121 C122 136.6(4)
C111 B1 C121 C122 18.5(5)
C141 B1 C121 C122 -101.5(4)
C131 B1 C121 C126 -44.9(5)
C111 B1 C121 C126 -162.9(3)
C141 B1 C121 C126 77.0(4)
C126 C121 C122 C123 -0.3(5)
B1 C121 C122 C123 178.3(4)
C121 C122 C123 C124 -0.1(6)
C122 C123 C124 C125 -0.1(6)
C123 C124 C125 C126 0.7(6)
C124 C125 C126 C121 -1.1(6)
C122 C121 C126 C125 0.9(5)
B1 C121 C126 C125 -177.8(3)
C121 B1 C131 C136 147.9(3)
C111 B1 C131 C136 -92.9(4)
C141 B1 C131 C136 26.6(5)
C121 B1 C131 C132 -39.4(5)
C111 B1 C131 C132 79.8(4)
C141 B1 C131 C132 -160.6(3)
C136 C131 C132 C133 3.4(5)
B1 C131 C132 C133 -170.0(3)
C131 C132 C133 C134 -2.8(6)
C132 C133 C134 C135 0.9(6)
C133 C134 C135 C136 0.1(5)
C132 C131 C136 C135 -2.4(5)
B1 C131 C136 C135 170.8(3)
C134 C135 C136 C131 0.8(6)
C121 B1 C141 C142 -19.0(5)
C131 B1 C141 C142 103.1(4)
C111 B1 C141 C142 -138.7(4)
C121 B1 C141 C146 162.8(3)
C131 B1 C141 C146 -75.2(4)
C111 B1 C141 C146 43.0(5)
C146 C141 C142 C143 -0.5(6)
B1 C141 C142 C143 -178.9(4)
C141 C142 C143 C144 0.5(6)
C142 C143 C144 C145 0.3(6)
C143 C144 C145 C146 -1.0(6)
C144 C145 C146 C141 1.0(6)
C142 C141 C146 C145 -0.2(5)
B1 C141 C146 C145 178.2(3)
